data_4316542
loop_
_publ_author_name
'Hugh St. A. Elliott'
'John F. Lehmann'
'H\'el\`ene P.A. Mercier'
'H. Donald Brooke Jenkins'
'Gary J. Schrobilgen'

_publ_section_title
;
 X-ray Crystal Structures of [XeF][MF6] (M = As, Sb, Bi), [XeF][M2F11] (M
 = Sb, Bi) and Estimated Thermochemical Data and Predicted Stabilities for
 Noble-Gas Fluorocation Salts using Volume-Based Thermodynamics
;
_journal_name_full 'Inorganic Chemistry'
_journal_page_first 8504
_journal_page_last 8523
_journal_paper_doi 10.1021/ic101152x
_journal_volume 49
_journal_year 2010
_chemical_formula_moiety 'F Xe Sb F6'
_chemical_formula_sum 'F7 Sb Xe'
_chemical_formula_weight 386.05
_chemical_name_systematic
; 
 ? 
;
_space_group_IT_number 14
_symmetry_cell_setting monoclinic
_symmetry_space_group_name_Hall '-P 2ybc'
_symmetry_space_group_name_H-M 'P 1 21/c 1'
_atom_sites_solution_primary direct
_atom_sites_solution_secondary difmap
_audit_creation_method SHELXL-97
_cell_angle_alpha 90.00
_cell_angle_beta 94.055(7)
_cell_angle_gamma 90.00
_cell_formula_units_Z 4
_cell_length_a 5.356(3)
_cell_length_b 10.898(5)
_cell_length_c 10.926(5)
_cell_measurement_temperature 100(2)
_cell_measurement_theta_max 54.98
_cell_measurement_theta_min 0
_cell_volume 636.2(5)
_computing_cell_refinement 'Bruker SMART'
_computing_data_collection 'Bruker SMART'
_computing_data_reduction 'Bruker SAINT'
_computing_molecular_graphics 'SHELXL-97 (Sheldrick, 1997)'
_computing_publication_material 'SHELXL-97 (Sheldrick, 1997)'
_computing_structure_refinement 'SHELXL-97 (Sheldrick, 1997)'
_computing_structure_solution 'SHELXS-97 (Sheldrick, 1990)'
_diffrn_ambient_temperature 100(2)
_diffrn_measured_fraction_theta_full 1.000
_diffrn_measured_fraction_theta_max 1.000
_diffrn_measurement_device_type 'CCD area detector'
_diffrn_measurement_method 'phi and omega scans'
_diffrn_radiation_monochromator graphite
_diffrn_radiation_source 'fine-focus sealed tube'
_diffrn_radiation_type MoK\a
_diffrn_radiation_wavelength 0.71073
_diffrn_reflns_av_R_equivalents 0.0480
_diffrn_reflns_av_sigmaI/netI 0.0281
_diffrn_reflns_limit_h_max 6
_diffrn_reflns_limit_h_min -6
_diffrn_reflns_limit_k_max 13
_diffrn_reflns_limit_k_min -14
_diffrn_reflns_limit_l_max 13
_diffrn_reflns_limit_l_min -14
_diffrn_reflns_number 11551
_diffrn_reflns_theta_full 27.49
_diffrn_reflns_theta_max 27.49
_diffrn_reflns_theta_min 2.64
_exptl_absorpt_coefficient_mu 9.632
_exptl_absorpt_correction_T_max 1
_exptl_absorpt_correction_T_min 0.626
_exptl_absorpt_correction_type multi-scan
_exptl_absorpt_process_details 'Apex2 v2.0-2 (Bruker, 2005)'
_exptl_crystal_colour colorless
_exptl_crystal_density_diffrn 4.030
_exptl_crystal_density_method 'not measured'
_exptl_crystal_description needle
_exptl_crystal_F_000 672
_exptl_crystal_size_max 0.20
_exptl_crystal_size_mid 0.06
_exptl_crystal_size_min 0.06
_refine_diff_density_max 0.708
_refine_diff_density_min -0.794
_refine_diff_density_rms 0.148
_refine_ls_extinction_coef 0.00247(17)
_refine_ls_extinction_expression Fc^*^=kFc[1+0.001xFc^2^\l^3^/sin(2\q)]^-1/4^
_refine_ls_extinction_method SHELXL
_refine_ls_goodness_of_fit_ref 1.035
_refine_ls_matrix_type full
_refine_ls_number_parameters 83
_refine_ls_number_reflns 1454
_refine_ls_number_restraints 0
_refine_ls_restrained_S_all 1.035
_refine_ls_R_factor_all 0.0232
_refine_ls_R_factor_gt 0.0169
_refine_ls_shift/su_max 0.001
_refine_ls_shift/su_mean 0.000
_refine_ls_structure_factor_coef Fsqd
_refine_ls_weighting_details 'calc w=1/[\s^2^(Fo^2^)+(0.0105P)^2^+0.6386P] where P=(Fo^2^+2Fc^2^)/3'
_refine_ls_weighting_scheme calc
_refine_ls_wR_factor_gt 0.0351
_refine_ls_wR_factor_ref 0.0365
_reflns_number_gt 1283
_reflns_number_total 1454
_reflns_threshold_expression >2sigma(I)
_cod_data_source_file ic101152x_si_002_3.cif
_cod_data_source_block XeFSbF6
_cod_database_code 4316542

loop_
_symmetry_equiv_pos_as_xyz
'x, y, z'
'-x, y+1/2, -z+1/2'
'-x, -y, -z'
'x, -y-1/2, z-1/2'

loop_
_atom_site_label
_atom_site_type_symbol
_atom_site_fract_x
_atom_site_fract_y
_atom_site_fract_z
_atom_site_U_iso_or_equiv
_atom_site_adp_type
_atom_site_occupancy
_atom_site_symmetry_multiplicity
_atom_site_calc_flag
_atom_site_refinement_flags
_atom_site_disorder_assembly
_atom_site_disorder_group
Xe Xe 0.47150(4) 0.235543(19) 0.476717(19) 0.01015(7) Uani 1 1 d . . .
Sb Sb 0.09768(4) -0.011710(19) 0.27217(2) 0.00943(7) Uani 1 1 d . . .
F1 F 0.6335(4) 0.3827(2) 0.5263(2) 0.0259(5) Uani 1 1 d . . .
F3 F -0.0765(4) -0.0781(2) 0.1349(2) 0.0216(5) Uani 1 1 d . . .
F6 F -0.0071(4) -0.13376(18) 0.3768(2) 0.0207(5) Uani 1 1 d . . .
F2 F 0.2888(4) 0.05400(18) 0.41842(18) 0.0168(4) Uani 1 1 d . . .
F4 F 0.2279(4) 0.11805(19) 0.1863(2) 0.0213(5) Uani 1 1 d . . .
F5 F 0.3803(4) -0.10655(18) 0.24780(19) 0.0177(5) Uani 1 1 d . . .
F7 F -0.1665(4) 0.0883(2) 0.3124(2) 0.0248(5) Uani 1 1 d . . .

loop_
_atom_site_aniso_label
_atom_site_aniso_U_11
_atom_site_aniso_U_22
_atom_site_aniso_U_33
_atom_site_aniso_U_23
_atom_site_aniso_U_13
_atom_site_aniso_U_12
Xe 0.01185(12) 0.01012(11) 0.00890(11) -0.00038(7) 0.00369(7) -0.00039(8)
Sb 0.01031(12) 0.00987(12) 0.00861(12) -0.00113(8) 0.00416(8) -0.00026(8)
F1 0.0322(14) 0.0196(11) 0.0269(13) -0.0059(9) 0.0094(10) -0.0137(10)
F3 0.0216(12) 0.0267(12) 0.0162(11) -0.0048(9) -0.0022(9) -0.0028(9)
F6 0.0264(13) 0.0179(11) 0.0188(11) 0.0022(9) 0.0085(9) -0.0056(9)
F2 0.0219(11) 0.0164(10) 0.0120(10) -0.0036(8) 0.0011(8) -0.0035(8)
F4 0.0274(13) 0.0159(10) 0.0213(12) 0.0065(9) 0.0080(9) -0.0018(9)
F5 0.0159(11) 0.0194(11) 0.0186(11) -0.0036(8) 0.0062(9) 0.0050(8)
F7 0.0184(12) 0.0290(12) 0.0282(13) -0.0065(10) 0.0084(10) 0.0107(9)

loop_
_atom_type_symbol
_atom_type_description
_atom_type_scat_dispersion_real
_atom_type_scat_dispersion_imag
_atom_type_scat_source
F F 0.0171 0.0103 'International Tables Vol C Tables 4.2.6.8 and 6.1.1.4'
Sb Sb -0.5866 1.5461 'International Tables Vol C Tables 4.2.6.8 and 6.1.1.4'
Xe Xe -0.4205 1.9578 'International Tables Vol C Tables 4.2.6.8 and 6.1.1.4'

loop_
_geom_angle_atom_site_label_1
_geom_angle_atom_site_label_2
_geom_angle_atom_site_label_3
_geom_angle
_geom_angle_site_symmetry_1
_geom_angle_site_symmetry_3
_geom_angle_publ_flag
F1 Xe F2 177.94(9) . . ?
F3 Sb F4 94.22(10) . . ?
F3 Sb F7 94.12(10) . . ?
F4 Sb F7 89.57(10) . . ?
F3 Sb F6 93.54(10) . . ?
F4 Sb F6 172.23(10) . . ?
F7 Sb F6 90.34(10) . . ?
F3 Sb F5 92.02(10) . . ?
F4 Sb F5 90.70(10) . . ?
F7 Sb F5 173.83(10) . . ?
F6 Sb F5 88.56(10) . . ?
F3 Sb F2 178.21(9) . . ?
F4 Sb F2 86.61(9) . . ?
F7 Sb F2 87.48(10) . . ?
F6 Sb F2 85.62(9) . . ?
F5 Sb F2 86.38(9) . . ?
Sb F2 Xe 136.94(10) . . ?

loop_
_geom_bond_atom_site_label_1
_geom_bond_atom_site_label_2
_geom_bond_distance
_geom_bond_site_symmetry_2
_geom_bond_publ_flag
Xe F1 1.884(2) . ?
Xe F2 2.278(2) . ?
Sb F3 1.857(2) . ?
Sb F4 1.860(2) . ?
Sb F7 1.863(2) . ?
Sb F6 1.866(2) . ?
Sb F5 1.867(2) . ?
Sb F2 1.971(2) . ?
